data_1540622
loop_
_publ_author_name
'Zhou, Ding'
'Huang, Zheng'
'Yu, Xueting'
'Wang, Youxin'
'Li, Jian'
'Wang, Wei'
'Xie, Hexin'

_publ_section_title
;
 A Quinine-Squaramide Catalyzed Enantioselective Aza-Friedel-Crafts
 Reaction of Cyclic Trifluoromethyl Ketimines with Naphthols and
 Electron-Rich Phenols.
;
_journal_issue 22
_journal_name_full 'Organic letters'
_journal_page_first 5554
_journal_page_last 5557
_journal_paper_doi 10.1021/acs.orglett.5b02668
_journal_volume 17
_journal_year 2015
_chemical_absolute_configuration rmad
_chemical_formula_moiety 'C27 H20 Cl F3 N2 O3'
_chemical_formula_sum 'C27 H20 Cl F3 N2 O3'
_chemical_formula_weight 512.90
_chemical_name_systematic
;
 ?
;
_space_group_crystal_system monoclinic
_space_group_IT_number 5
_space_group_name_Hall 'C 2y'
_space_group_name_H-M_alt 'C 1 2 1'
_symmetry_space_group_name_Hall 'C 2y'
_symmetry_space_group_name_H-M 'C 1 2 1'
_atom_sites_solution_hydrogens geom
_atom_sites_solution_primary direct
_audit_creation_date 2015-02-04
_audit_creation_method
;
Olex2 1.2
(compiled 2014.07.22 svn.r2960 for OlexSys, GUI svn.r4862)
;
_cell_angle_alpha 90
_cell_angle_beta 106.035(2)
_cell_angle_gamma 90
_cell_formula_units_Z 4
_cell_length_a 19.9301(18)
_cell_length_b 11.6169(10)
_cell_length_c 12.0116(11)
_cell_measurement_reflns_used 4316
_cell_measurement_temperature 130
_cell_measurement_theta_max 29.49
_cell_measurement_theta_min 2.36
_cell_volume 2672.8(4)
_computing_cell_refinement 'SAINT v7.68A (Bruker, 2009)'
_computing_data_reduction 'SAINT v7.68A (Bruker, 2009)'
_computing_molecular_graphics 'Olex2 (Dolomanov et al., 2009)'
_computing_publication_material 'Olex2 (Dolomanov et al., 2009)'
_computing_structure_refinement 'XL (Sheldrick, 2008)'
_computing_structure_solution 'ShelXS (Sheldrick, 2008)'
_diffrn_ambient_temperature 130
_diffrn_measured_fraction_theta_full 1.000
_diffrn_measured_fraction_theta_max 0.998
_diffrn_measurement_device_type 'Bruker APEX-II CCD'
_diffrn_measurement_method '\f and \w scans'
_diffrn_radiation_monochromator graphite
_diffrn_radiation_type MoK\a
_diffrn_radiation_wavelength 0.71073
_diffrn_reflns_av_R_equivalents 0.0216
_diffrn_reflns_av_unetI/netI 0.0427
_diffrn_reflns_laue_measured_fraction_full 1.000
_diffrn_reflns_laue_measured_fraction_max 0.998
_diffrn_reflns_limit_h_max 28
_diffrn_reflns_limit_h_min -26
_diffrn_reflns_limit_k_max 16
_diffrn_reflns_limit_k_min -16
_diffrn_reflns_limit_l_max 14
_diffrn_reflns_limit_l_min -17
_diffrn_reflns_number 13708
_diffrn_reflns_point_group_measured_fraction_full 0.998
_diffrn_reflns_point_group_measured_fraction_max 0.984
_diffrn_reflns_theta_full 26.000
_diffrn_reflns_theta_max 30.644
_diffrn_reflns_theta_min 1.764
_diffrn_standards_number 0
_exptl_absorpt_coefficient_mu 0.193
_exptl_absorpt_correction_T_max 0.7461
_exptl_absorpt_correction_T_min 0.6798
_exptl_absorpt_correction_type multi-scan
_exptl_absorpt_process_details
;
SADABS-2008/1 (Bruker,2008) was used for absorption correction.
wR2(int) was 0.0516 before and 0.0407 after correction.
The Ratio of minimum to maximum transmission is 0.9111.
The \l/2 correction factor is 0.0015.
;
_exptl_crystal_colour colourless
_exptl_crystal_density_diffrn 1.275
_exptl_crystal_description block
_exptl_crystal_F_000 1056
_exptl_crystal_size_max 0.25
_exptl_crystal_size_mid 0.2
_exptl_crystal_size_min 0.15
_refine_diff_density_max 0.289
_refine_diff_density_min -0.241
_refine_diff_density_rms 0.044
_refine_ls_abs_structure_details
;
 Flack x determined using 2816 quotients [(I+)-(I-)]/[(I+)+(I-)]
 (Parsons, Flack and Wagner, Acta Cryst. B69 (2013) 249-259).
;
_refine_ls_abs_structure_Flack 0.02(2)
_refine_ls_extinction_method none
_refine_ls_goodness_of_fit_ref 1.035
_refine_ls_hydrogen_treatment constr
_refine_ls_matrix_type full
_refine_ls_number_parameters 327
_refine_ls_number_reflns 8156
_refine_ls_number_restraints 1
_refine_ls_restrained_S_all 1.035
_refine_ls_R_factor_all 0.0510
_refine_ls_R_factor_gt 0.0413
_refine_ls_shift/su_max 0.000
_refine_ls_shift/su_mean 0.000
_refine_ls_structure_factor_coef Fsqd
_refine_ls_weighting_details 'w=1/[\s^2^(Fo^2^)+(0.0545P)^2^] where P=(Fo^2^+2Fc^2^)/3'
_refine_ls_weighting_scheme calc
_refine_ls_wR_factor_gt 0.0990
_refine_ls_wR_factor_ref 0.1038
_reflns_Friedel_coverage 0.887
_reflns_friedel_fraction_full 0.995
_reflns_friedel_fraction_max 0.968
_reflns_number_gt 6836
_reflns_number_total 8156
_reflns_threshold_expression 'I > 2\s(I)'
_cod_data_source_file ol5b02668_si_002.cif
_cod_data_source_block mo_dm15115_0m
_cod_database_code 1540622
_shelxl_version_number 2014-3
_shelx_space_group_comment
;
The symmetry employed for this shelxl refinement is uniquely defined
by the following loop, which should always be used as a source of
symmetry information in preference to the above space-group names.
They are only intended as comments.
;
_shelx_estimated_absorpt_t_max 0.972
_shelx_estimated_absorpt_t_min 0.953
_olex2_refinement_description
;
1. Fixed Uiso
 At 1.2 times of:
  All C(H) groups, All C(H,H) groups, All N(H) groups
 At 1.5 times of:
  All C(H,H,H) groups, All O(H) groups
2.a Secondary CH2 refined with riding coordinates:
 C20(H20A,H20B)
2.b Aromatic/amide H refined with riding coordinates:
 N2(H2A), C3(H3), C4(H4), C6(H6), C13(H13), C14(H14), C15(H15), C16(H16),
 C18(H18), C19(H19), C22(H22), C23(H23), C25(H25), C26(H26)
2.c Idealised Me refined as rotating group:
 C27(H27A,H27B,H27C)
2.d Idealised tetrahedral OH refined as rotating group:
 O2(H2)
;
_olex2_submission_special_instructions 'No special instructions were received'

loop_
_space_group_symop_operation_xyz
'x, y, z'
'-x, y, -z'
'x+1/2, y+1/2, z'
'-x+1/2, y+1/2, -z'

loop_
_atom_site_label
_atom_site_type_symbol
_atom_site_fract_x
_atom_site_fract_y
_atom_site_fract_z
_atom_site_U_iso_or_equiv
_atom_site_adp_type
_atom_site_occupancy
_atom_site_site_symmetry_order
_atom_site_calc_flag
_atom_site_refinement_flags_posn
Cl1 Cl -0.28092(3) 0.77709(5) 0.70011(6) 0.03527(15) Uani 1 1 d .
F1 F -0.06425(8) 0.54255(14) 0.54714(13) 0.0354(4) Uani 1 1 d .
F2 F -0.17125(7) 0.48623(13) 0.50072(12) 0.0309(3) Uani 1 1 d .
F3 F -0.08780(8) 0.36222(13) 0.52483(12) 0.0332(3) Uani 1 1 d .
O1 O 0.08090(8) 0.44252(16) 0.85408(15) 0.0289(4) Uani 1 1 d .
O2 O -0.10909(9) 0.42282(15) 0.91552(15) 0.0300(4) Uani 1 1 d .
H2 H -0.1137 0.4100 0.9818 0.045 Uiso 1 1 calc GR
O3 O 0.16339(10) 0.96612(17) 0.58139(17) 0.0386(4) Uani 1 1 d .
N1 N 0.00836(10) 0.59858(17) 0.82603(17) 0.0244(4) Uani 1 1 d .
N2 N -0.03059(10) 0.41837(18) 0.75177(19) 0.0274(4) Uani 1 1 d .
H2A H -0.0205 0.3455 0.7446 0.033 Uiso 1 1 calc R
C1 C 0.02221(12) 0.4841(2) 0.81291(19) 0.0234(4) Uani 1 1 d .
C2 C -0.06000(12) 0.6425(2) 0.79221(19) 0.0223(4) Uani 1 1 d .
C3 C -0.07404(13) 0.7562(2) 0.8176(2) 0.0271(5) Uani 1 1 d .
H3 H -0.0365 0.8057 0.8543 0.033 Uiso 1 1 calc R
C4 C -0.14139(13) 0.7974(2) 0.7902(2) 0.0279(5) Uani 1 1 d .
H4 H -0.1503 0.8746 0.8081 0.034 Uiso 1 1 calc R
C5 C -0.19577(13) 0.7255(2) 0.7366(2) 0.0266(5) Uani 1 1 d .
C6 C -0.18363(12) 0.6131(2) 0.70789(19) 0.0230(4) Uani 1 1 d .
H6 H -0.2215 0.5645 0.6705 0.028 Uiso 1 1 calc R
C7 C -0.11575(11) 0.57264(19) 0.73427(19) 0.0213(4) Uani 1 1 d .
C8 C -0.10239(11) 0.45225(19) 0.69584(19) 0.0213(4) Uani 1 1 d .
C9 C -0.10674(12) 0.4599(2) 0.5662(2) 0.0263(5) Uani 1 1 d .
C10 C -0.15058(11) 0.36095(19) 0.72335(19) 0.0209(4) Uani 1 1 d .
C11 C -0.14957(11) 0.34842(19) 0.83854(19) 0.0222(4) Uani 1 1 d .
C12 C -0.18754(11) 0.25826(19) 0.8746(2) 0.0230(4) Uani 1 1 d .
C13 C -0.18654(13) 0.2416(2) 0.9916(2) 0.0279(5) Uani 1 1 d .
H13 H -0.1615 0.2936 1.0491 0.033 Uiso 1 1 calc R
C14 C -0.22155(13) 0.1507(2) 1.0225(2) 0.0318(5) Uani 1 1 d .
H14 H -0.2211 0.1408 1.1012 0.038 Uiso 1 1 calc R
C15 C -0.25836(13) 0.0717(2) 0.9379(3) 0.0357(6) Uani 1 1 d .
H15 H -0.2808 0.0072 0.9604 0.043 Uiso 1 1 calc R
C16 C -0.26157(12) 0.0882(2) 0.8245(2) 0.0316(6) Uani 1 1 d .
H16 H -0.2877 0.0362 0.7679 0.038 Uiso 1 1 calc R
C17 C -0.22656(11) 0.18173(19) 0.7895(2) 0.0245(5) Uani 1 1 d .
C18 C -0.22888(13) 0.1988(2) 0.6722(2) 0.0283(5) Uani 1 1 d .
H18 H -0.2566 0.1495 0.6145 0.034 Uiso 1 1 calc R
C19 C -0.19173(11) 0.2850(2) 0.6411(2) 0.0248(4) Uani 1 1 d .
H19 H -0.1936 0.2943 0.5618 0.030 Uiso 1 1 calc R
C20 C 0.06719(12) 0.6733(2) 0.8814(2) 0.0277(5) Uani 1 1 d .
H20A H 0.1076 0.6249 0.9209 0.033 Uiso 1 1 calc R
H20B H 0.0545 0.7205 0.9412 0.033 Uiso 1 1 calc R
C21 C 0.08847(11) 0.7524(2) 0.7972(2) 0.0248(5) Uani 1 1 d .
C22 C 0.13181(14) 0.8453(2) 0.8391(2) 0.0351(6) Uani 1 1 d .
H22 H 0.1445 0.8620 0.9196 0.042 Uiso 1 1 calc R
C23 C 0.15659(16) 0.9134(2) 0.7662(3) 0.0389(6) Uani 1 1 d .
H23 H 0.1875 0.9751 0.7968 0.047 Uiso 1 1 calc R
C24 C 0.13660(13) 0.8928(2) 0.6468(2) 0.0293(5) Uani 1 1 d .
C25 C 0.09409(13) 0.7996(2) 0.6041(2) 0.0312(5) Uani 1 1 d .
H25 H 0.0813 0.7829 0.5235 0.037 Uiso 1 1 calc R
C26 C 0.07025(14) 0.7310(2) 0.6789(2) 0.0311(5) Uani 1 1 d .
H26 H 0.0407 0.6676 0.6488 0.037 Uiso 1 1 calc R
C27 C 0.14914(17) 0.9392(3) 0.4608(3) 0.0441(7) Uani 1 1 d .
H27A H 0.1709 0.9972 0.4227 0.066 Uiso 1 1 calc GR
H27B H 0.0986 0.9389 0.4253 0.066 Uiso 1 1 calc GR
H27C H 0.1682 0.8631 0.4518 0.066 Uiso 1 1 calc GR

loop_
_atom_site_aniso_label
_atom_site_aniso_U_11
_atom_site_aniso_U_22
_atom_site_aniso_U_33
_atom_site_aniso_U_23
_atom_site_aniso_U_13
_atom_site_aniso_U_12
Cl1 0.0326(3) 0.0316(3) 0.0389(3) 0.0025(3) 0.0052(2) 0.0106(3)
F1 0.0412(8) 0.0399(9) 0.0285(8) 0.0042(7) 0.0151(7) -0.0045(7)
F2 0.0337(7) 0.0327(7) 0.0221(7) 0.0025(6) 0.0005(6) 0.0054(6)
F3 0.0353(8) 0.0361(8) 0.0284(7) -0.0057(6) 0.0091(6) 0.0061(7)
O1 0.0228(8) 0.0356(9) 0.0258(9) 0.0064(7) 0.0026(7) 0.0012(7)
O2 0.0423(10) 0.0249(8) 0.0192(8) -0.0019(7) 0.0027(7) -0.0151(8)
O3 0.0449(11) 0.0377(10) 0.0369(11) -0.0032(8) 0.0172(9) -0.0160(9)
N1 0.0236(9) 0.0263(9) 0.0214(9) 0.0015(8) 0.0030(7) -0.0036(8)
N2 0.0220(9) 0.0239(9) 0.0330(11) 0.0031(8) 0.0019(8) 0.0031(8)
C1 0.0235(10) 0.0287(11) 0.0187(10) 0.0050(9) 0.0068(8) 0.0003(9)
C2 0.0231(10) 0.0234(10) 0.0199(10) 0.0015(8) 0.0052(8) -0.0014(8)
C3 0.0323(11) 0.0237(11) 0.0245(11) -0.0006(9) 0.0067(9) -0.0055(9)
C4 0.0379(12) 0.0210(11) 0.0243(11) 0.0010(9) 0.0076(10) 0.0017(9)
C5 0.0286(11) 0.0273(12) 0.0239(11) 0.0059(9) 0.0071(9) 0.0069(9)
C6 0.0246(10) 0.0220(10) 0.0214(10) 0.0022(8) 0.0045(8) -0.0020(8)
C7 0.0241(10) 0.0204(10) 0.0193(10) 0.0032(8) 0.0060(8) -0.0007(8)
C8 0.0196(10) 0.0215(10) 0.0210(10) 0.0020(8) 0.0027(8) 0.0013(8)
C9 0.0291(11) 0.0245(11) 0.0239(11) 0.0012(9) 0.0051(9) 0.0005(9)
C10 0.0216(10) 0.0180(9) 0.0212(10) -0.0004(8) 0.0029(8) -0.0006(8)
C11 0.0223(10) 0.0177(10) 0.0223(10) -0.0010(8) -0.0011(8) -0.0020(8)
C12 0.0218(9) 0.0178(10) 0.0283(11) 0.0008(8) 0.0050(8) -0.0005(8)
C13 0.0296(11) 0.0235(11) 0.0295(12) 0.0020(9) 0.0063(10) -0.0012(9)
C14 0.0318(12) 0.0264(12) 0.0374(14) 0.0068(10) 0.0097(11) -0.0013(10)
C15 0.0280(12) 0.0244(12) 0.0528(17) 0.0088(11) 0.0079(12) -0.0049(10)
C16 0.0246(11) 0.0216(11) 0.0458(16) -0.0003(10) 0.0050(10) -0.0049(9)
C17 0.0209(10) 0.0167(10) 0.0328(12) -0.0010(9) 0.0023(9) 0.0007(8)
C18 0.0281(11) 0.0211(11) 0.0303(12) -0.0089(9) -0.0011(10) -0.0008(9)
C19 0.0252(10) 0.0235(10) 0.0222(10) -0.0051(9) 0.0006(8) 0.0007(9)
C20 0.0248(11) 0.0317(12) 0.0237(11) -0.0008(9) 0.0018(9) -0.0084(9)
C21 0.0212(10) 0.0276(12) 0.0239(11) -0.0024(9) 0.0035(8) -0.0029(9)
C22 0.0397(14) 0.0389(14) 0.0273(12) -0.0105(11) 0.0103(11) -0.0147(12)
C23 0.0456(15) 0.0375(15) 0.0354(14) -0.0105(12) 0.0143(12) -0.0189(13)
C24 0.0276(12) 0.0285(12) 0.0329(13) -0.0029(10) 0.0101(10) -0.0077(9)
C25 0.0319(12) 0.0373(14) 0.0223(11) -0.0038(10) 0.0039(9) -0.0095(10)
C26 0.0344(12) 0.0295(12) 0.0266(12) -0.0035(9) 0.0040(10) -0.0110(10)
C27 0.0471(16) 0.0523(18) 0.0346(15) 0.0054(13) 0.0142(13) -0.0128(14)

loop_
_atom_type_symbol
_atom_type_description
_atom_type_scat_dispersion_real
_atom_type_scat_dispersion_imag
_atom_type_scat_source
C C 0.0033 0.0016 'International Tables Vol C Tables 4.2.6.8 and 6.1.1.4'
H H 0.0000 0.0000 'International Tables Vol C Tables 4.2.6.8 and 6.1.1.4'
Cl Cl 0.1484 0.1585 'International Tables Vol C Tables 4.2.6.8 and 6.1.1.4'
F F 0.0171 0.0103 'International Tables Vol C Tables 4.2.6.8 and 6.1.1.4'
N N 0.0061 0.0033 'International Tables Vol C Tables 4.2.6.8 and 6.1.1.4'
O O 0.0106 0.0060 'International Tables Vol C Tables 4.2.6.8 and 6.1.1.4'

loop_
_geom_angle_atom_site_label_1
_geom_angle_atom_site_label_2
_geom_angle_atom_site_label_3
_geom_angle
C11 O2 H2 109.5
C24 O3 C27 116.5(2)
C1 N1 C2 121.80(19)
C1 N1 C20 117.69(19)
C2 N1 C20 120.5(2)
C1 N2 H2A 115.8
C1 N2 C8 128.3(2)
C8 N2 H2A 115.8
O1 C1 N1 122.0(2)
O1 C1 N2 120.6(2)
N2 C1 N1 117.4(2)
C3 C2 N1 121.0(2)
C7 C2 N1 120.5(2)
C7 C2 C3 118.5(2)
C2 C3 H3 119.5
C4 C3 C2 121.0(2)
C4 C3 H3 119.5
C3 C4 H4 120.3
C3 C4 C5 119.3(2)
C5 C4 H4 120.3
C4 C5 Cl1 119.69(18)
C4 C5 C6 121.1(2)
C6 C5 Cl1 119.13(19)
C5 C6 H6 120.4
C7 C6 C5 119.3(2)
C7 C6 H6 120.4
C2 C7 C8 120.28(19)
C6 C7 C2 120.6(2)
C6 C7 C8 119.06(19)
N2 C8 C7 109.93(18)
N2 C8 C9 104.83(18)
N2 C8 C10 108.00(18)
C7 C8 C9 106.79(18)
C7 C8 C10 113.58(17)
C10 C8 C9 113.34(18)
F1 C9 F2 106.52(19)
F1 C9 C8 110.63(19)
F2 C9 C8 112.50(18)
F3 C9 F1 106.77(18)
F3 C9 F2 107.40(19)
F3 C9 C8 112.65(19)
C11 C10 C8 116.89(19)
C11 C10 C19 118.7(2)
C19 C10 C8 124.3(2)
O2 C11 C10 117.10(19)
O2 C11 C12 121.7(2)
C10 C11 C12 121.15(19)
C13 C12 C11 122.6(2)
C13 C12 C17 119.1(2)
C17 C12 C11 118.2(2)
C12 C13 H13 119.8
C14 C13 C12 120.4(2)
C14 C13 H13 119.8
C13 C14 H14 119.8
C13 C14 C15 120.4(3)
C15 C14 H14 119.8
C14 C15 H15 120.0
C16 C15 C14 120.0(2)
C16 C15 H15 120.0
C15 C16 H16 119.5
C15 C16 C17 121.0(2)
C17 C16 H16 119.5
C12 C17 C16 119.0(2)
C18 C17 C12 119.6(2)
C18 C17 C16 121.4(2)
C17 C18 H18 119.7
C19 C18 C17 120.5(2)
C19 C18 H18 119.7
C10 C19 H19 119.1
C18 C19 C10 121.7(2)
C18 C19 H19 119.1
N1 C20 H20A 108.9
N1 C20 H20B 108.9
N1 C20 C21 113.2(2)
H20A C20 H20B 107.7
C21 C20 H20A 108.9
C21 C20 H20B 108.9
C22 C21 C20 119.5(2)
C22 C21 C26 118.1(2)
C26 C21 C20 122.3(2)
C21 C22 H22 119.4
C23 C22 C21 121.1(2)
C23 C22 H22 119.4
C22 C23 H23 119.8
C22 C23 C24 120.4(2)
C24 C23 H23 119.8
O3 C24 C23 115.9(2)
O3 C24 C25 124.9(2)
C25 C24 C23 119.1(2)
C24 C25 H25 120.1
C26 C25 C24 119.8(2)
C26 C25 H25 120.1
C21 C26 H26 119.2
C25 C26 C21 121.6(2)
C25 C26 H26 119.2
O3 C27 H27A 109.5
O3 C27 H27B 109.5
O3 C27 H27C 109.5
H27A C27 H27B 109.5
H27A C27 H27C 109.5
H27B C27 H27C 109.5

loop_
_geom_bond_atom_site_label_1
_geom_bond_atom_site_label_2
_geom_bond_distance
Cl1 C5 1.738(2)
F1 C9 1.341(3)
F2 C9 1.344(3)
F3 C9 1.334(3)
O1 C1 1.236(3)
O2 H2 0.8400
O2 C11 1.357(3)
O3 C24 1.363(3)
O3 C27 1.432(3)
N1 C1 1.376(3)
N1 C2 1.406(3)
N1 C20 1.463(3)
N2 H2A 0.8800
N2 C1 1.343(3)
N2 C8 1.457(3)
C2 C3 1.401(3)
C2 C7 1.397(3)
C3 H3 0.9500
C3 C4 1.376(3)
C4 H4 0.9500
C4 C5 1.379(3)
C5 C6 1.388(3)
C6 H6 0.9500
C6 C7 1.384(3)
C7 C8 1.519(3)
C8 C9 1.538(3)
C8 C10 1.527(3)
C10 C11 1.386(3)
C10 C19 1.407(3)
C11 C12 1.428(3)
C12 C13 1.412(3)
C12 C17 1.415(3)
C13 H13 0.9500
C13 C14 1.372(3)
C14 H14 0.9500
C14 C15 1.415(4)
C15 H15 0.9500
C15 C16 1.360(4)
C16 H16 0.9500
C16 C17 1.416(3)
C17 C18 1.410(4)
C18 H18 0.9500
C18 C19 1.358(4)
C19 H19 0.9500
C20 H20A 0.9900
C20 H20B 0.9900
C20 C21 1.511(3)
C21 C22 1.387(3)
C21 C26 1.389(3)
C22 H22 0.9500
C22 C23 1.370(4)
C23 H23 0.9500
C23 C24 1.399(4)
C24 C25 1.383(3)
C25 H25 0.9500
C25 C26 1.380(4)
C26 H26 0.9500
C27 H27A 0.9800
C27 H27B 0.9800
C27 H27C 0.9800

loop_
_geom_hbond_atom_site_label_D
_geom_hbond_atom_site_label_H
_geom_hbond_atom_site_label_A
_geom_hbond_distance_DH
_geom_hbond_distance_HA
_geom_hbond_distance_DA
_geom_hbond_angle_DHA
_geom_hbond_site_symmetry_A
O2 H2 O1 0.84 1.93 2.677(2) 146.8 2_557

loop_
_geom_torsion_atom_site_label_1
_geom_torsion_atom_site_label_2
_geom_torsion_atom_site_label_3
_geom_torsion_atom_site_label_4
_geom_torsion
Cl1 C5 C6 C7 178.42(17)
O2 C11 C12 C13 1.1(3)
O2 C11 C12 C17 -177.8(2)
O3 C24 C25 C26 179.8(2)
N1 C2 C3 C4 -176.4(2)
N1 C2 C7 C6 175.5(2)
N1 C2 C7 C8 -6.5(3)
N1 C20 C21 C22 165.1(2)
N1 C20 C21 C26 -19.6(3)
N2 C8 C9 F1 -63.5(2)
N2 C8 C9 F2 177.53(18)
N2 C8 C9 F3 56.0(2)
N2 C8 C10 C11 64.1(2)
N2 C8 C10 C19 -111.5(2)
C1 N1 C2 C3 173.0(2)
C1 N1 C2 C7 -5.8(3)
C1 N1 C20 C21 106.1(2)
C1 N2 C8 C7 -10.8(3)
C1 N2 C8 C9 103.6(3)
C1 N2 C8 C10 -135.2(2)
C2 N1 C1 O1 -171.7(2)
C2 N1 C1 N2 9.2(3)
C2 N1 C20 C21 -76.5(3)
C2 C3 C4 C5 -0.2(4)
C2 C7 C8 N2 13.5(3)
C2 C7 C8 C9 -99.7(2)
C2 C7 C8 C10 134.6(2)
C3 C2 C7 C6 -3.2(3)
C3 C2 C7 C8 174.8(2)
C3 C4 C5 Cl1 -179.24(18)
C3 C4 C5 C6 -1.2(3)
C4 C5 C6 C7 0.4(3)
C5 C6 C7 C2 1.9(3)
C5 C6 C7 C8 -176.1(2)
C6 C7 C8 N2 -168.52(19)
C6 C7 C8 C9 78.3(2)
C6 C7 C8 C10 -47.4(3)
C7 C2 C3 C4 2.4(3)
C7 C8 C9 F1 53.2(2)
C7 C8 C9 F2 -65.8(2)
C7 C8 C9 F3 172.59(18)
C7 C8 C10 C11 -58.1(3)
C7 C8 C10 C19 126.3(2)
C8 N2 C1 O1 -179.1(2)
C8 N2 C1 N1 0.0(3)
C8 C10 C11 O2 3.8(3)
C8 C10 C11 C12 -173.90(19)
C8 C10 C19 C18 174.0(2)
C9 C8 C10 C11 179.81(19)
C9 C8 C10 C19 4.2(3)
C10 C8 C9 F1 178.99(18)
C10 C8 C9 F2 60.0(2)
C10 C8 C9 F3 -61.6(2)
C10 C11 C12 C13 178.7(2)
C10 C11 C12 C17 -0.1(3)
C11 C10 C19 C18 -1.6(3)
C11 C12 C13 C14 -177.2(2)
C11 C12 C17 C16 176.7(2)
C11 C12 C17 C18 -2.2(3)
C12 C13 C14 C15 0.8(4)
C12 C17 C18 C19 2.7(3)
C13 C12 C17 C16 -2.2(3)
C13 C12 C17 C18 178.9(2)
C13 C14 C15 C16 -2.7(4)
C14 C15 C16 C17 2.1(4)
C15 C16 C17 C12 0.3(3)
C15 C16 C17 C18 179.2(2)
C16 C17 C18 C19 -176.2(2)
C17 C12 C13 C14 1.6(3)
C17 C18 C19 C10 -0.8(3)
C19 C10 C11 O2 179.7(2)
C19 C10 C11 C12 2.0(3)
C20 N1 C1 O1 5.7(3)
C20 N1 C1 N2 -173.4(2)
C20 N1 C2 C3 -4.4(3)
C20 N1 C2 C7 176.9(2)
C20 C21 C22 C23 174.8(3)
C20 C21 C26 C25 -175.5(2)
C21 C22 C23 C24 2.2(5)
C22 C21 C26 C25 -0.1(4)
C22 C23 C24 O3 179.2(3)
C22 C23 C24 C25 -2.9(4)
C23 C24 C25 C26 2.1(4)
C24 C25 C26 C21 -0.6(4)
C26 C21 C22 C23 -0.7(4)
C27 O3 C24 C23 173.9(3)
C27 O3 C24 C25 -3.8(4)

loop_
_smtbx_masks_void_nr
_smtbx_masks_void_average_x
_smtbx_masks_void_average_y
_smtbx_masks_void_average_z
_smtbx_masks_void_volume
_smtbx_masks_void_count_electrons
1 0.000 0.102 -0.940 259.0 57.8
2 0.500 0.602 -0.049 259.0 57.8
